data_1539328
loop_
_publ_author_name
'Wiegers, G.A.'
'Kloosterboer, H.J.'
'van Heiningen, H.'
'van der Meer, R.'
'Alberink, A.J.A.'

_publ_section_title
;
 The sodium intercalates of vanadium disulfide and their hydrolysis
 products
;
_journal_name_full 'Materials Research Bulletin'
_journal_page_first 1261
_journal_page_last 1261
_journal_volume 9
_journal_year 1974
_chemical_formula_sum 'Na S2 V'
_chemical_name_systematic 'Na V S2'
_space_group_IT_number 160
_symmetry_space_group_name_Hall 'R 3 -2"'
_symmetry_space_group_name_H-M 'R 3 m :H'
_cell_angle_alpha 90
_cell_angle_beta 90
_cell_angle_gamma 120
_cell_formula_units_Z 3
_cell_length_a 3.346
_cell_length_b 3.346
_cell_length_c 21.02
_cell_volume 203.805
_citation_journal_id_ASTM MRBUAC
_cod_data_source_file Wiegers_MRBUAC_1974_808.cif
_cod_data_source_block Na1S2V1
_cod_original_cell_volume 203.8052
_cod_original_formula_sum 'Na1 S2 V1'
_cod_database_code 1539328

loop_
_symmetry_equiv_pos_as_xyz
x,y,z
-y,x-y,z
-x+y,-x,z
-y,-x,z
x,x-y,z
-x+y,y,z
x+2/3,y+1/3,z+1/3
-y+2/3,x-y+1/3,z+1/3
-x+y+2/3,-x+1/3,z+1/3
-y+2/3,-x+1/3,z+1/3
x+2/3,x-y+1/3,z+1/3
-x+y+2/3,y+1/3,z+1/3
x+1/3,y+2/3,z+2/3
-y+1/3,x-y+2/3,z+2/3
-x+y+1/3,-x+2/3,z+2/3
-y+1/3,-x+2/3,z+2/3
x+1/3,x-y+2/3,z+2/3
-x+y+1/3,y+2/3,z+2/3

loop_
_atom_site_label
_atom_site_type_symbol
_atom_site_fract_x
_atom_site_fract_y
_atom_site_fract_z
_atom_site_occupancy
_atom_site_U_iso_or_equiv
V1 V 0 0 0 1 0.0
S2 S 0 0 0.61 1 0.0
Na1 Na 0 0 0.83 1 0.0
S1 S 0 0 0.4 1 0.0
